data_4035196
loop_
_publ_author_name
'Qiao, Zhi'
'Liu, Hui'
'Sui, Jing-Jing'
'Liao, Jin-Xi'
'Tu, Yuan-Hong'
'Schmidt, Richard R.'
'Sun, Jian-Song'

_publ_section_title
;
 Diversity-Oriented Synthesis of Steviol Glycosides.
;
_journal_issue 19
_journal_name_full 'The Journal of organic chemistry'
_journal_page_first 11480
_journal_page_last 11492
_journal_paper_doi 10.1021/acs.joc.8b01274
_journal_volume 83
_journal_year 2018
_chemical_absolute_configuration rm
_chemical_formula_sum 'C20 H32 O5'
_chemical_formula_weight 352.45
_space_group_crystal_system orthorhombic
_space_group_IT_number 19
_space_group_name_Hall 'P 2ac 2ab'
_space_group_name_H-M_alt 'P 21 21 21'
_atom_sites_solution_hydrogens mixed
_audit_creation_method SHELXL-2014/7
_cell_angle_alpha 90
_cell_angle_beta 90
_cell_angle_gamma 90
_cell_formula_units_Z 4
_cell_length_a 7.6058(10)
_cell_length_b 9.5960(9)
_cell_length_c 25.628(3)
_cell_measurement_reflns_used 2811
_cell_measurement_temperature 293(2)
_cell_measurement_theta_max 26.3920
_cell_measurement_theta_min 4.1480
_cell_volume 1870.5(4)
_computing_cell_refinement 'CrysAlisPro 1.171.39.37b (Rigaku OD, 2017)'
_computing_data_collection 'CrysAlisPro 1.171.39.37b (Rigaku OD, 2017)'
_computing_data_reduction 'CrysAlisPro 1.171.39.37b (Rigaku OD, 2017)'
_computing_structure_refinement 'SHELXL-2014/7 (Sheldrick, 2014)'
_computing_structure_solution 'SHELXT (Sheldrick, 2015)'
_diffrn_ambient_temperature 293(2)
_diffrn_detector 'CCD plate'
_diffrn_detector_type EosS2
_diffrn_measured_fraction_theta_full 0.996
_diffrn_measured_fraction_theta_max 0.997
_diffrn_measurement_device 'four-circle diffractometer'
_diffrn_measurement_device_type 'SuperNova, Single source at offset/far, EosS2'
_diffrn_measurement_method '\w scans'
_diffrn_radiation_monochromator mirror
_diffrn_radiation_probe x-ray
_diffrn_radiation_type 'Mo K\a'
_diffrn_radiation_wavelength 0.71073
_diffrn_reflns_av_R_equivalents 0.0694
_diffrn_reflns_av_unetI/netI 0.0717
_diffrn_reflns_Laue_measured_fraction_full 0.996
_diffrn_reflns_Laue_measured_fraction_max 0.997
_diffrn_reflns_limit_h_max 9
_diffrn_reflns_limit_h_min -6
_diffrn_reflns_limit_k_max 11
_diffrn_reflns_limit_k_min -11
_diffrn_reflns_limit_l_max 31
_diffrn_reflns_limit_l_min -32
_diffrn_reflns_number 10788
_diffrn_reflns_point_group_measured_fraction_full 0.994
_diffrn_reflns_point_group_measured_fraction_max 0.992
_diffrn_reflns_theta_full 25.242
_diffrn_reflns_theta_max 26.369
_diffrn_reflns_theta_min 3.418
_diffrn_source 'micro-focus sealed X-ray tube'
_diffrn_source_type 'SuperNova (Mo) X-ray Source'
_exptl_absorpt_coefficient_mu 0.088
_exptl_absorpt_correction_T_max 1.00000
_exptl_absorpt_correction_T_min 0.42518
_exptl_absorpt_correction_type multi-scan
_exptl_absorpt_process_details
;
CrysAlisPro 1.171.39.37b (Rigaku Oxford Diffraction, 2017)
Empirical absorption correction using spherical harmonics,
 implemented in SCALE3 ABSPACK scaling algorithm.
;
_exptl_crystal_colour colorless
_exptl_crystal_density_diffrn 1.252
_exptl_crystal_description needle
_exptl_crystal_F_000 768
_exptl_crystal_size_max 0.060
_exptl_crystal_size_mid 0.050
_exptl_crystal_size_min 0.030
_refine_diff_density_max 0.232
_refine_diff_density_min -0.228
_refine_diff_density_rms 0.057
_refine_ls_abs_structure_details
;
 Flack x determined using 772 quotients [(I+)-(I-)]/[(I+)+(I-)]
 (Parsons, Flack and Wagner, Acta Cryst. B69 (2013) 249-259).
;
_refine_ls_abs_structure_Flack -0.4(10)
_refine_ls_extinction_method none
_refine_ls_goodness_of_fit_ref 1.081
_refine_ls_hydrogen_treatment constr
_refine_ls_matrix_type full
_refine_ls_number_parameters 234
_refine_ls_number_reflns 3790
_refine_ls_number_restraints 0
_refine_ls_restrained_S_all 1.081
_refine_ls_R_factor_all 0.0986
_refine_ls_R_factor_gt 0.0794
_refine_ls_shift/su_max 0.000
_refine_ls_shift/su_mean 0.000
_refine_ls_structure_factor_coef Fsqd
_refine_ls_weighting_details 'w=1/[\s^2^(Fo^2^)+(0.0730P)^2^+0.8890P] where P=(Fo^2^+2Fc^2^)/3'
_refine_ls_weighting_scheme calc
_refine_ls_wR_factor_gt 0.1747
_refine_ls_wR_factor_ref 0.1871
_reflns_Friedel_coverage 0.719
_reflns_Friedel_fraction_full 0.992
_reflns_Friedel_fraction_max 0.984
_reflns_number_gt 2978
_reflns_number_total 3790
_reflns_threshold_expression 'I > 2\s(I)'
_cod_data_source_file jo8b01274_si_003.cif
_cod_data_source_block QZ012202
_cod_depositor_comments
;
The following automatic conversions were performed:

data item '_chemical_absolute_configuration' value 'RM' was changed
to 'rm' in accordance with the
/home/data/users/saulius/crontab/automatic-downloads/current/ACS/lib/dictionaries/cif_core.dic
dictionary named 'cif_core.dic' version 2.4.2 last updated on
2011-04-26.

Automatic conversion script
Id: cif_fix_values 6909 2019-04-08 15:41:33Z antanas 
;
_cod_original_cell_volume 1870.4(4)
_cod_database_code 4035196
_shelx_shelxl_version_number 2014/7
_shelx_space_group_comment
;
The symmetry employed for this shelxl refinement is uniquely defined
by the following loop, which should always be used as a source of
symmetry information in preference to the above space-group names.
They are only intended as comments.
;
_shelx_estimated_absorpt_t_min 0.995
_shelx_estimated_absorpt_t_max 0.997

loop_
_space_group_symop_operation_xyz
'x, y, z'
'-x+1/2, -y, z+1/2'
'-x, y+1/2, -z+1/2'
'x+1/2, -y+1/2, -z'

loop_
_atom_site_label
_atom_site_type_symbol
_atom_site_fract_x
_atom_site_fract_y
_atom_site_fract_z
_atom_site_U_iso_or_equiv
_atom_site_adp_type
_atom_site_occupancy
_atom_site_site_symmetry_order
_atom_site_calc_flag
_atom_site_refinement_flags_posn
_atom_site_refinement_flags_adp
O1 O 0.2375(6) 1.1714(4) 0.69153(15) 0.0563(11) Uani 1 1 d . .
O2 O 0.0284(5) 1.0184(4) 0.67349(17) 0.0590(11) Uani 1 1 d . .
H2 H -0.0134 1.0853 0.6579 0.088 Uiso 1 1 calc R U
O3 O 0.2333(6) 0.3211(4) 0.60036(14) 0.0520(10) Uani 1 1 d . .
H3 H 0.2238 0.2855 0.6293 0.078 Uiso 1 1 calc R U
O4 O 0.3164(6) 0.4986(4) 0.46858(14) 0.0618(12) Uani 1 1 d . .
C1 C 0.1813(7) 1.0529(5) 0.69328(19) 0.0395(12) Uani 1 1 d . .
C2 C 0.2768(7) 0.9330(5) 0.72010(18) 0.0346(11) Uani 1 1 d . .
C3 C 0.1648(9) 0.8985(6) 0.7688(2) 0.0525(15) Uani 1 1 d . .
H3A H 0.1561 0.9796 0.7906 0.079 Uiso 1 1 calc R U
H3B H 0.2195 0.8243 0.7880 0.079 Uiso 1 1 calc R U
H3C H 0.0493 0.8702 0.7581 0.079 Uiso 1 1 calc R U
C4 C 0.4582(7) 0.9795(6) 0.73813(18) 0.0445(13) Uani 1 1 d . .
H4A H 0.4461 1.0660 0.7574 0.053 Uiso 1 1 calc R U
H4B H 0.5046 0.9101 0.7619 0.053 Uiso 1 1 calc R U
C5 C 0.5897(7) 1.0016(6) 0.6946(2) 0.0499(14) Uani 1 1 d . .
H5A H 0.7031 1.0259 0.7093 0.060 Uiso 1 1 calc R U
H5B H 0.5514 1.0781 0.6727 0.060 Uiso 1 1 calc R U
C6 C 0.6080(7) 0.8692(6) 0.6615(2) 0.0451(13) Uani 1 1 d . .
H6A H 0.6612 0.7967 0.6827 0.054 Uiso 1 1 calc R U
H6B H 0.6868 0.8882 0.6326 0.054 Uiso 1 1 calc R U
C7 C 0.4321(6) 0.8148(5) 0.63968(18) 0.0334(11) Uani 1 1 d . .
C8 C 0.3679(8) 0.9155(5) 0.5971(2) 0.0449(13) Uani 1 1 d . .
H8A H 0.2519 0.8890 0.5862 0.067 Uiso 1 1 calc R U
H8B H 0.4464 0.9117 0.5678 0.067 Uiso 1 1 calc R U
H8C H 0.3653 1.0086 0.6108 0.067 Uiso 1 1 calc R U
C9 C 0.2983(6) 0.7997(4) 0.68549(17) 0.0315(10) Uani 1 1 d . .
H9 H 0.3532 0.7316 0.7089 0.038 Uiso 1 1 calc R U
C10 C 0.1293(7) 0.7285(5) 0.6676(2) 0.0399(12) Uani 1 1 d . .
H10A H 0.0447 0.7273 0.6959 0.048 Uiso 1 1 calc R U
H10B H 0.0785 0.7797 0.6386 0.048 Uiso 1 1 calc R U
C11 C 0.1703(7) 0.5801(5) 0.6507(2) 0.0419(12) Uani 1 1 d . .
H11A H 0.0625 0.5358 0.6391 0.050 Uiso 1 1 calc R U
H11B H 0.2135 0.5284 0.6805 0.050 Uiso 1 1 calc R U
C12 C 0.3062(7) 0.5715(5) 0.60690(18) 0.0344(11) Uani 1 1 d . .
C13 C 0.4690(6) 0.6642(5) 0.61808(18) 0.0332(10) Uani 1 1 d . .
H13 H 0.5318 0.6164 0.6463 0.040 Uiso 1 1 calc R U
C14 C 0.5951(8) 0.6597(5) 0.5715(2) 0.0454(13) Uani 1 1 d . .
H14A H 0.7052 0.7035 0.5812 0.054 Uiso 1 1 calc R U
H14B H 0.5449 0.7125 0.5429 0.054 Uiso 1 1 calc R U
C15 C 0.6315(7) 0.5099(6) 0.5532(2) 0.0461(13) Uani 1 1 d . .
H15A H 0.7099 0.4652 0.5779 0.055 Uiso 1 1 calc R U
H15B H 0.6911 0.5131 0.5197 0.055 Uiso 1 1 calc R U
C16 C 0.4639(8) 0.4210(5) 0.54769(19) 0.0415(12) Uani 1 1 d . .
C17 C 0.5093(9) 0.2769(6) 0.5254(2) 0.0527(15) Uani 1 1 d . .
H17A H 0.4031 0.2248 0.5200 0.079 Uiso 1 1 calc R U
H17B H 0.5837 0.2279 0.5494 0.079 Uiso 1 1 calc R U
H17C H 0.5695 0.2879 0.4927 0.079 Uiso 1 1 calc R U
C18 C 0.3345(7) 0.5036(5) 0.51560(19) 0.0414(12) Uani 1 1 d . .
C19 C 0.2270(7) 0.5951(5) 0.55179(18) 0.0418(12) Uani 1 1 d . .
H19A H 0.1040 0.5683 0.5510 0.050 Uiso 1 1 calc R U
H19B H 0.2366 0.6923 0.5417 0.050 Uiso 1 1 calc R U
C20 C 0.3742(7) 0.4200(5) 0.60090(19) 0.0371(11) Uani 1 1 d . .
H20 H 0.4588 0.3976 0.6285 0.045 Uiso 1 1 calc R U
O1W O -0.1105(6) 1.2041(5) 0.60952(16) 0.0607(11) Uani 1 1 d G .
H1WA H -0.0219 1.2571 0.6055 0.091 Uiso 1 1 d G U
H1WB H -0.1337 1.1749 0.5790 0.091 Uiso 1 1 d G U

loop_
_atom_site_aniso_label
_atom_site_aniso_U_11
_atom_site_aniso_U_22
_atom_site_aniso_U_33
_atom_site_aniso_U_23
_atom_site_aniso_U_13
_atom_site_aniso_U_12
O1 0.064(3) 0.0320(18) 0.073(3) 0.0044(18) -0.009(2) -0.007(2)
O2 0.042(2) 0.042(2) 0.093(3) 0.008(2) -0.007(2) 0.001(2)
O3 0.065(3) 0.0316(18) 0.059(2) 0.0020(17) -0.001(2) -0.0140(19)
O4 0.093(3) 0.050(2) 0.042(2) -0.0024(18) -0.008(2) 0.011(3)
C1 0.038(3) 0.036(3) 0.045(3) 0.001(2) 0.007(2) 0.002(2)
C2 0.039(3) 0.028(2) 0.037(2) -0.0025(19) 0.003(2) 0.000(2)
C3 0.069(4) 0.044(3) 0.044(3) -0.003(2) 0.015(3) 0.002(3)
C4 0.048(3) 0.038(3) 0.047(3) -0.008(2) -0.002(2) 0.002(3)
C5 0.039(3) 0.043(3) 0.068(3) -0.015(3) -0.001(3) -0.008(3)
C6 0.035(3) 0.042(3) 0.058(3) -0.006(2) 0.008(3) -0.007(2)
C7 0.033(3) 0.029(2) 0.038(2) 0.000(2) 0.003(2) -0.001(2)
C8 0.060(4) 0.030(2) 0.045(3) 0.004(2) 0.006(3) 0.002(3)
C9 0.028(2) 0.024(2) 0.042(3) 0.0024(18) 0.001(2) -0.0031(19)
C10 0.034(3) 0.034(3) 0.052(3) 0.000(2) 0.009(2) -0.002(2)
C11 0.035(3) 0.036(3) 0.055(3) -0.002(2) 0.008(2) -0.012(2)
C12 0.035(3) 0.027(2) 0.041(3) 0.0016(19) 0.003(2) -0.004(2)
C13 0.029(3) 0.030(2) 0.041(2) 0.0024(19) 0.004(2) -0.001(2)
C14 0.047(3) 0.034(3) 0.055(3) -0.006(2) 0.014(3) -0.008(3)
C15 0.042(3) 0.046(3) 0.050(3) -0.005(3) 0.009(2) 0.007(3)
C16 0.051(3) 0.029(2) 0.044(3) -0.003(2) 0.000(2) 0.004(2)
C17 0.055(4) 0.037(3) 0.066(4) -0.009(3) -0.004(3) 0.011(3)
C18 0.050(3) 0.029(2) 0.045(3) 0.001(2) -0.002(2) -0.001(2)
C19 0.043(3) 0.035(2) 0.047(3) 0.000(2) -0.005(2) 0.005(2)
C20 0.040(3) 0.026(2) 0.045(3) 0.002(2) -0.004(2) -0.002(2)
O1W 0.061(3) 0.060(3) 0.061(2) -0.003(2) -0.010(2) 0.002(2)

loop_
_atom_type_symbol
_atom_type_description
_atom_type_scat_dispersion_real
_atom_type_scat_dispersion_imag
_atom_type_scat_source
C C 0.0033 0.0016 'International Tables Vol C Tables 4.2.6.8 and 6.1.1.4'
H H 0.0000 0.0000 'International Tables Vol C Tables 4.2.6.8 and 6.1.1.4'
O O 0.0106 0.0060 'International Tables Vol C Tables 4.2.6.8 and 6.1.1.4'

loop_
_geom_angle_atom_site_label_1
_geom_angle_atom_site_label_2
_geom_angle_atom_site_label_3
_geom_angle
C1 O2 H2 109.5
C20 O3 H3 109.5
O1 C1 O2 122.3(5)
O1 C1 C2 123.8(5)
O2 C1 C2 113.9(4)
C4 C2 C1 110.3(4)
C4 C2 C3 108.5(4)
C1 C2 C3 105.3(4)
C4 C2 C9 108.5(4)
C1 C2 C9 114.3(4)
C3 C2 C9 109.9(4)
C2 C3 H3A 109.5
C2 C3 H3B 109.5
H3A C3 H3B 109.5
C2 C3 H3C 109.5
H3A C3 H3C 109.5
H3B C3 H3C 109.5
C5 C4 C2 114.6(4)
C5 C4 H4A 108.6
C2 C4 H4A 108.6
C5 C4 H4B 108.6
C2 C4 H4B 108.6
H4A C4 H4B 107.6
C4 C5 C6 110.6(5)
C4 C5 H5A 109.5
C6 C5 H5A 109.5
C4 C5 H5B 109.5
C6 C5 H5B 109.5
H5A C5 H5B 108.1
C5 C6 C7 113.7(4)
C5 C6 H6A 108.8
C7 C6 H6A 108.8
C5 C6 H6B 108.8
C7 C6 H6B 108.8
H6A C6 H6B 107.7
C8 C7 C6 108.7(4)
C8 C7 C9 112.6(4)
C6 C7 C9 108.9(4)
C8 C7 C13 112.6(4)
C6 C7 C13 106.5(4)
C9 C7 C13 107.2(4)
C7 C8 H8A 109.5
C7 C8 H8B 109.5
H8A C8 H8B 109.5
C7 C8 H8C 109.5
H8A C8 H8C 109.5
H8B C8 H8C 109.5
C10 C9 C7 111.4(4)
C10 C9 C2 116.6(4)
C7 C9 C2 114.8(4)
C10 C9 H9 104.1
C7 C9 H9 104.1
C2 C9 H9 104.1
C11 C10 C9 109.4(4)
C11 C10 H10A 109.8
C9 C10 H10A 109.8
C11 C10 H10B 109.8
C9 C10 H10B 109.8
H10A C10 H10B 108.2
C10 C11 C12 113.5(4)
C10 C11 H11A 108.9
C12 C11 H11A 108.9
C10 C11 H11B 108.9
C12 C11 H11B 108.9
H11A C11 H11B 107.7
C11 C12 C20 110.4(4)
C11 C12 C13 111.9(4)
C20 C12 C13 106.8(4)
C11 C12 C19 113.4(4)
C20 C12 C19 100.2(4)
C13 C12 C19 113.2(4)
C14 C13 C12 109.9(4)
C14 C13 C7 114.3(4)
C12 C13 C7 116.7(4)
C14 C13 H13 104.9
C12 C13 H13 104.9
C7 C13 H13 104.9
C13 C14 C15 112.1(4)
C13 C14 H14A 109.2
C15 C14 H14A 109.2
C13 C14 H14B 109.2
C15 C14 H14B 109.2
H14A C14 H14B 107.9
C14 C15 C16 113.3(4)
C14 C15 H15A 108.9
C16 C15 H15A 108.9
C14 C15 H15B 108.9
C16 C15 H15B 108.9
H15A C15 H15B 107.7
C18 C16 C20 101.5(4)
C18 C16 C17 114.6(4)
C20 C16 C17 115.3(4)
C18 C16 C15 107.4(4)
C20 C16 C15 107.0(4)
C17 C16 C15 110.3(5)
C16 C17 H17A 109.5
C16 C17 H17B 109.5
H17A C17 H17B 109.5
C16 C17 H17C 109.5
H17A C17 H17C 109.5
H17B C17 H17C 109.5
O4 C18 C16 126.5(5)
O4 C18 C19 124.6(5)
C16 C18 C19 108.8(4)
C18 C19 C12 105.2(4)
C18 C19 H19A 110.7
C12 C19 H19A 110.7
C18 C19 H19B 110.7
C12 C19 H19B 110.7
H19A C19 H19B 108.8
O3 C20 C16 109.3(4)
O3 C20 C12 111.9(4)
C16 C20 C12 103.4(4)
O3 C20 H20 110.7
C16 C20 H20 110.7
C12 C20 H20 110.7
H1WA O1W H1WB 104.5

loop_
_geom_bond_atom_site_label_1
_geom_bond_atom_site_label_2
_geom_bond_distance
O1 C1 1.216(6)
O2 C1 1.312(7)
O2 H2 0.8200
O3 C20 1.431(6)
O3 H3 0.8200
O4 C18 1.214(5)
C1 C2 1.524(7)
C2 C4 1.522(7)
C2 C3 1.547(7)
C2 C9 1.565(6)
C3 H3A 0.9600
C3 H3B 0.9600
C3 H3C 0.9600
C4 C5 1.513(7)
C4 H4A 0.9700
C4 H4B 0.9700
C5 C6 1.534(7)
C5 H5A 0.9700
C5 H5B 0.9700
C6 C7 1.541(7)
C6 H6A 0.9700
C6 H6B 0.9700
C7 C8 1.536(7)
C7 C9 1.561(6)
C7 C13 1.573(6)
C8 H8A 0.9600
C8 H8B 0.9600
C8 H8C 0.9600
C9 C10 1.527(7)
C9 H9 0.9800
C10 C11 1.521(7)
C10 H10A 0.9700
C10 H10B 0.9700
C11 C12 1.527(7)
C11 H11A 0.9700
C11 H11B 0.9700
C12 C20 1.551(6)
C12 C13 1.552(7)
C12 C19 1.552(7)
C13 C14 1.532(7)
C13 H13 0.9800
C14 C15 1.537(7)
C14 H14A 0.9700
C14 H14B 0.9700
C15 C16 1.540(8)
C15 H15A 0.9700
C15 H15B 0.9700
C16 C18 1.507(7)
C16 C20 1.525(7)
C16 C17 1.536(7)
C17 H17A 0.9600
C17 H17B 0.9600
C17 H17C 0.9600
C18 C19 1.517(7)
C19 H19A 0.9700
C19 H19B 0.9700
C20 H20 0.9800
O1W H1WA 0.8500
O1W H1WB 0.8501
